data_4322895
loop_
_publ_author_name
'Frank Osterloh'
'Wolfgang Saak'
'Siegfried Pohl'
'Monika Kroeckel'
'Christian Meier'
'Alfred X. Trautwein'

_publ_section_title
;
 Synthesis and Characterization of Neutral Hexanuclear Iron Sulfur
 Clusters Containing Stair-like [Fe6(\m3-S)4(\m2-SR)4] and Nest-like
 [Fe6(\m3-S)2(\m2-S)2(\m4-S)(\m2-SR)4] Core Structures
;
_journal_name_full 'Inorganic Chemistry'
_journal_page_first 3581
_journal_page_last 3587
_journal_paper_doi 10.1021/ic980039t
_journal_volume 37
_journal_year 1998
_chemical_formula_structural '[(FeL)2Fe4S5]'
_chemical_formula_sum 'C28 H60 Fe6 N6 O2 S9'
_chemical_formula_weight 1136.46
_chemical_name_systematic
; 
 ? 
;
_space_group_IT_number 2
_symmetry_cell_setting triclinic
_symmetry_space_group_name_Hall '-P 1'
_symmetry_space_group_name_H-M 'P -1'
_atom_sites_solution_hydrogens geom
_atom_sites_solution_primary direct
_atom_sites_solution_secondary difmap
_audit_creation_method SHELXL
_cell_angle_alpha 101.810(10)
_cell_angle_beta 91.940(10)
_cell_angle_gamma 97.010(10)
_cell_formula_units_Z 2
_cell_length_a 9.4090(10)
_cell_length_b 10.8600(10)
_cell_length_c 23.815(2)
_cell_measurement_temperature 296(2)
_cell_volume 2359.8(4)
_computing_structure_refinement 'SHELXL-93 (Sheldrick, 1993)'
_computing_structure_solution 'SHELXS-86 (Sheldrick, 1990)'
_diffrn_ambient_temperature 296(2)
_diffrn_radiation_monochromator graphite
_diffrn_radiation_source 'fine-focus sealed tube'
_diffrn_radiation_type MoK\a
_diffrn_radiation_wavelength 0.71073
_diffrn_reflns_av_R_equivalents 0.0402
_diffrn_reflns_av_sigmaI/netI 0.0845
_diffrn_reflns_limit_h_max 10
_diffrn_reflns_limit_h_min 0
_diffrn_reflns_limit_k_max 11
_diffrn_reflns_limit_k_min -11
_diffrn_reflns_limit_l_max 26
_diffrn_reflns_limit_l_min -26
_diffrn_reflns_number 7118
_diffrn_reflns_theta_max 23.01
_diffrn_reflns_theta_min 1.75
_exptl_absorpt_coefficient_mu 2.226
_exptl_crystal_density_diffrn 1.599
_exptl_crystal_F_000 1172
_exptl_crystal_size_max 0.36
_exptl_crystal_size_mid 0.16
_exptl_crystal_size_min 0.10
_refine_diff_density_max 0.906
_refine_diff_density_min -0.558
_refine_diff_density_rms 0.100
_refine_ls_extinction_method none
_refine_ls_goodness_of_fit_all 1.020
_refine_ls_goodness_of_fit_obs 1.099
_refine_ls_matrix_type full
_refine_ls_number_parameters 402
_refine_ls_number_reflns 6548
_refine_ls_number_restraints 8
_refine_ls_restrained_S_all 1.045
_refine_ls_restrained_S_obs 1.100
_refine_ls_R_factor_all 0.1143
_refine_ls_R_factor_obs 0.0566
_refine_ls_shift/esd_max 0.002
_refine_ls_shift/esd_mean 0.000
_refine_ls_structure_factor_coef Fsqd
_refine_ls_weighting_details 'w=1/[\s^2^(Fo^2^)+(0.0538P)^2^+4.7985P] where P=(Fo^2^+2Fc^2^)/3'
_refine_ls_weighting_scheme calc
_refine_ls_wR_factor_all 0.1384
_refine_ls_wR_factor_obs 0.1122
_reflns_number_observed 4009
_reflns_number_total 6555
_reflns_observed_criterion >2sigma(I)
_cod_data_source_file ic980039t_2.cif
_cod_data_source_block compound3
_cod_depositor_comments
;
The following automatic conversions were performed:

'_symmetry_cell_setting' tag value 'triclin' was replaced with
'triclinic' value as specified in the replacement file
'/home/robertas/cod-tools/perl-scripts/inputs/replacement_values.lst'.

Automatic conversion script
Id: cif_fix_values 3143 2015-03-26 13:38:13Z robertas 

The following automatic conversions were performed:

'_refine_ls_weighting_scheme' value 'calc
w=1/[\s^2^(Fo^2^)+(0.0538P)^2^+4.7985P] where P=(Fo^2^+2Fc^2^)/3' was
changed to 'calc'. New tag '_refine_ls_weighting_details' was
created. The value of the new tag was set to
'w=1/[\s^2^(Fo^2^)+(0.0538P)^2^+4.7985P] where P=(Fo^2^+2Fc^2^)/3'.

Automatic conversion script
Id: cif_fix_values 3143 2015-03-26 13:38:13Z robertas 
;
_cod_database_code 4322895

loop_
_symmetry_equiv_pos_as_xyz
'x, y, z'
'-x, -y, -z'

loop_
_atom_site_aniso_label
_atom_site_aniso_U_11
_atom_site_aniso_U_22
_atom_site_aniso_U_33
_atom_site_aniso_U_23
_atom_site_aniso_U_13
_atom_site_aniso_U_12
Fe1 0.0383(7) 0.0348(7) 0.0354(7) 0.0118(6) 0.0025(6) -0.0018(6)
Fe2 0.0390(8) 0.0378(7) 0.0477(8) 0.0185(6) 0.0086(6) 0.0034(6)
Fe3 0.0433(8) 0.0302(7) 0.0448(8) 0.0124(6) 0.0085(6) -0.0011(6)
Fe4 0.0431(8) 0.0375(7) 0.0495(8) 0.0197(6) 0.0088(6) 0.0029(6)
Fe5 0.0448(8) 0.0344(7) 0.0468(8) 0.0140(6) 0.0101(6) 0.0002(6)
Fe6 0.0378(7) 0.0307(7) 0.0382(7) 0.0121(6) 0.0043(6) 0.0006(6)
S1 0.0400(14) 0.063(2) 0.0438(14) 0.0267(12) -0.0001(11) 0.0018(12)
S2 0.061(2) 0.0340(12) 0.0424(14) 0.0060(10) 0.0069(12) -0.0082(12)
S3 0.0390(13) 0.0353(12) 0.0411(13) 0.0082(10) -0.0026(10) -0.0022(10)
S4 0.068(2) 0.0351(13) 0.071(2) 0.0212(12) 0.0254(14) 0.0150(12)
S5 0.0433(14) 0.0440(13) 0.0424(13) 0.0143(11) 0.0018(11) -0.0053(11)
S6 0.053(2) 0.0378(13) 0.069(2) 0.0203(12) 0.0141(13) 0.0111(12)
S7 0.057(2) 0.0385(13) 0.0444(14) 0.0054(11) 0.0072(12) -0.0065(12)
S8 0.0427(14) 0.0387(13) 0.0396(13) 0.0136(10) 0.0012(11) 0.0024(11)
S9 0.0448(15) 0.060(2) 0.054(2) 0.0282(12) 0.0015(12) 0.0087(12)
N1 0.038(4) 0.048(5) 0.045(5) 0.012(4) 0.007(4) 0.004(4)
N2 0.042(5) 0.042(4) 0.043(5) 0.018(3) 0.006(4) 0.005(4)
N3 0.037(4) 0.038(4) 0.040(4) 0.012(3) 0.006(3) 0.006(3)
N4 0.060(5) 0.019(4) 0.056(5) 0.007(3) 0.010(4) 0.001(4)
C1 0.053(6) 0.058(6) 0.057(6) 0.024(5) 0.014(5) 0.017(5)
C2 0.042(6) 0.043(6) 0.061(6) 0.014(5) 0.014(5) 0.015(5)
C3 0.059(6) 0.049(6) 0.040(6) 0.003(4) 0.007(5) 0.007(5)
C4 0.071(7) 0.063(7) 0.043(6) 0.019(5) 0.000(5) 0.011(6)
C5 0.065(7) 0.049(6) 0.060(7) 0.026(5) 0.005(5) 0.016(5)
C6 0.062(7) 0.046(6) 0.056(7) 0.026(5) 0.008(5) 0.005(5)
C7 0.078(8) 0.032(5) 0.071(7) 0.022(5) 0.018(6) 0.008(5)
C8 0.042(6) 0.069(7) 0.056(6) 0.022(5) 0.002(5) 0.007(5)
C9 0.054(7) 0.121(10) 0.066(7) 0.036(7) 0.018(6) 0.013(7)
C10 0.058(7) 0.042(6) 0.076(8) 0.016(5) 0.017(6) -0.003(5)
C11 0.110(11) 0.062(8) 0.124(11) 0.035(8) 0.040(9) 0.006(7)
C12 0.079(8) 0.039(6) 0.073(7) 0.019(5) 0.031(6) 0.013(6)
C13 0.051(6) 0.058(6) 0.054(6) 0.028(5) 0.019(5) 0.025(5)
C14 0.037(6) 0.075(7) 0.053(6) 0.014(5) -0.008(5) -0.005(5)
C15 0.058(7) 0.064(7) 0.061(7) 0.006(6) -0.012(6) -0.022(6)
C16 0.065(7) 0.031(5) 0.070(7) 0.001(5) -0.004(6) -0.015(5)
C17 0.087(8) 0.024(5) 0.074(7) 0.014(5) 0.022(7) 0.004(5)
C18 0.090(9) 0.052(6) 0.075(8) 0.035(6) 0.035(7) 0.036(6)
C19 0.063(7) 0.043(6) 0.052(6) 0.011(5) 0.018(5) 0.010(5)
C20 0.077(8) 0.094(9) 0.078(8) 0.026(7) 0.034(7) 0.014(7)
C21 0.073(7) 0.038(5) 0.056(6) 0.019(5) 0.011(5) 0.008(5)
C22 0.124(11) 0.058(7) 0.097(9) 0.048(7) 0.042(8) 0.016(7)

loop_
_atom_site_label
_atom_site_type_symbol
_atom_site_fract_x
_atom_site_fract_y
_atom_site_fract_z
_atom_site_U_iso_or_equiv
_atom_site_thermal_displace_type
_atom_site_occupancy
_atom_site_calc_flag
_atom_site_refinement_flags
_atom_site_disorder_group
Fe1 Fe -0.13339(13) 0.43733(11) 0.32919(5) 0.0361(3) Uani 1 d . .
Fe2 Fe -0.02658(13) 0.64963(11) 0.28181(5) 0.0402(3) Uani 1 d . .
Fe3 Fe 0.11858(14) 0.45303(11) 0.26283(5) 0.0392(3) Uani 1 d . .
Fe4 Fe 0.15697(14) 0.77001(12) 0.21906(6) 0.0419(3) Uani 1 d . .
Fe5 Fe 0.29942(14) 0.56844(11) 0.19631(5) 0.0415(3) Uani 1 d . .
Fe6 Fe 0.39753(13) 0.78730(11) 0.14857(5) 0.0352(3) Uani 1 d . .
S1 S -0.2593(2) 0.5496(2) 0.27065(10) 0.0471(6) Uani 1 d . .
S2 S -0.0625(3) 0.2833(2) 0.25057(10) 0.0474(6) Uani 1 d . .
S3 S 0.0790(2) 0.5688(2) 0.35251(9) 0.0392(5) Uani 1 d . .
S4 S 0.0302(3) 0.8549(2) 0.28946(11) 0.0554(7) Uani 1 d . .
S5 S 0.0524(2) 0.5616(2) 0.19371(10) 0.0435(6) Uani 1 d . .
S6 S 0.3392(3) 0.4206(2) 0.24373(11) 0.0514(6) Uani 1 d . .
S7 S 0.3448(3) 0.5647(2) 0.10036(10) 0.0481(6) Uani 1 d . .
S8 S 0.3953(2) 0.7700(2) 0.24260(9) 0.0399(5) Uani 1 d . .
S9 S 0.1590(3) 0.8360(2) 0.13240(11) 0.0506(6) Uani 1 d . .
N1 N -0.2880(7) 0.5126(7) 0.3930(3) 0.043(2) Uani 1 d . .
N2 N -0.1108(7) 0.2778(6) 0.3761(3) 0.041(2) Uani 1 d . .
N3 N 0.6184(7) 0.7568(6) 0.1242(3) 0.037(2) Uani 1 d . .
N4 N 0.4529(8) 0.9986(6) 0.1557(3) 0.045(2) Uani 1 d . .
C1 C -0.3443(10) 0.6513(9) 0.3263(4) 0.053(3) Uani 1 d . .
H1A H -0.3277(10) 0.7379(9) 0.3209(4) 0.064 Uiso 1 calc R .
H1B H -0.4470(10) 0.6247(9) 0.3225(4) 0.064 Uiso 1 calc R .
C2 C -0.2887(10) 0.6476(8) 0.3859(4) 0.047(2) Uani 1 d . .
H2A H -0.3487(10) 0.6904(8) 0.4139(4) 0.057 Uiso 1 calc R .
H2B H -0.1921(10) 0.6924(8) 0.3930(4) 0.057 Uiso 1 calc R .
C3 C -0.2312(10) 0.5201(8) 0.4526(4) 0.050(2) Uani 1 d . .
H3A H -0.2969(10) 0.5596(8) 0.4789(4) 0.060 Uiso 1 calc R .
H3B H -0.1402(10) 0.5751(8) 0.4590(4) 0.060 Uiso 1 calc R .
C4 C -0.2084(11) 0.3935(9) 0.4674(4) 0.058(3) Uani 1 d . .
H4A H -0.1907(11) 0.4069(9) 0.5088(4) 0.069 Uiso 1 calc R .
H4B H -0.2966(11) 0.3355(9) 0.4571(4) 0.069 Uiso 1 calc R .
C5 C -0.0874(11) 0.3306(9) 0.4389(4) 0.055(3) Uani 1 d . .
H5A H -0.0016(11) 0.3922(9) 0.4454(4) 0.066 Uiso 1 calc R .
H5B H -0.0692(11) 0.2623(9) 0.4577(4) 0.066 Uiso 1 calc R .
C6 C 0.0220(10) 0.2296(9) 0.3544(4) 0.053(3) Uani 1 d . .
H6A H 0.1011(10) 0.2977(9) 0.3653(4) 0.063 Uiso 1 calc R .
H6B H 0.0413(10) 0.1622(9) 0.3736(4) 0.063 Uiso 1 calc R .
C7 C 0.0201(11) 0.1808(8) 0.2918(4) 0.058(3) Uani 1 d . .
H7A H -0.0330(11) 0.0962(8) 0.2822(4) 0.070 Uiso 1 calc R .
H7B H 0.1176(11) 0.1747(8) 0.2807(4) 0.070 Uiso 1 calc R .
C8 C -0.4356(9) 0.4430(9) 0.3815(4) 0.055(3) Uani 1 d . .
H8A H -0.4342(9) 0.3597(9) 0.3902(4) 0.066 Uiso 1 calc R .
H8B H -0.4609(9) 0.4305(9) 0.3407(4) 0.066 Uiso 1 calc R .
C9 C -0.5547(11) 0.5051(11) 0.4145(5) 0.078(3) Uani 1 d . .
H9A H -0.6447(11) 0.4520(11) 0.4037(5) 0.117 Uiso 1 calc R .
H9B H -0.5604(11) 0.5865(11) 0.4053(5) 0.117 Uiso 1 calc R .
H9C H -0.5334(11) 0.5156(11) 0.4550(5) 0.117 Uiso 1 calc R .
C10 C -0.2336(10) 0.1752(8) 0.3629(4) 0.059(3) Uani 1 d . .
H10A H -0.2512(10) 0.1521(8) 0.3215(4) 0.070 Uiso 1 calc R .
H10B H -0.3177(10) 0.2096(8) 0.3786(4) 0.070 Uiso 1 calc R .
C11 C -0.2205(14) 0.0534(10) 0.3847(6) 0.096(4) Uani 1 d . .
H11A H -0.3064(14) -0.0052(10) 0.3733(6) 0.144 Uiso 1 calc R .
H11B H -0.2072(14) 0.0734(10) 0.4259(6) 0.144 Uiso 1 calc R .
H11C H -0.1398(14) 0.0159(10) 0.3687(6) 0.144 Uiso 1 calc R .
C12 C 0.5280(11) 0.5254(9) 0.0964(5) 0.061(3) Uani 1 d . .
H12A H 0.5324(11) 0.4467(9) 0.1093(5) 0.073 Uiso 1 calc R .
H12B H 0.5539(11) 0.5123(9) 0.0568(5) 0.073 Uiso 1 calc R .
C13 C 0.6342(10) 0.6282(8) 0.1327(4) 0.050(2) Uani 1 d . .
H13A H 0.6231(10) 0.6262(8) 0.1729(4) 0.060 Uiso 1 calc R .
H13B H 0.7305(10) 0.6105(8) 0.1238(4) 0.060 Uiso 1 calc R .
C14 C 0.7254(10) 0.8474(9) 0.1640(4) 0.056(3) Uani 1 d . .
H14A H 0.8204(10) 0.8283(9) 0.1536(4) 0.067 Uiso 1 calc R .
H14B H 0.7130(10) 0.8332(9) 0.2025(4) 0.067 Uiso 1 calc R .
C15 C 0.7195(11) 0.9852(9) 0.1652(4) 0.065(3) Uani 1 d . .
H15A H 0.7235(11) 0.9978(9) 0.1261(4) 0.078 Uiso 1 calc R .
H15B H 0.8048(11) 1.0336(9) 0.1867(4) 0.078 Uiso 1 calc R .
C16 C 0.5890(11) 1.0405(8) 0.1910(4) 0.059(3) Uani 1 d . .
H16A H 0.5769(11) 1.0180(8) 0.2280(4) 0.070 Uiso 1 calc R .
H16B H 0.6082(11) 1.1323(8) 0.1976(4) 0.070 Uiso 1 calc R .
C17 C 0.3362(12) 1.0518(8) 0.1888(4) 0.061(3) Uani 1 d . .
H17A H 0.3542(12) 1.1437(8) 0.1964(4) 0.073 Uiso 1 calc R .
H17B H 0.3351(12) 1.0258(8) 0.2254(4) 0.073 Uiso 1 calc R .
C18 C 0.1933(12) 1.0083(9) 0.1571(5) 0.066(3) Uani 1 d . .
H18A H 0.1884(12) 1.0478(9) 0.1242(5) 0.079 Uiso 1 calc R .
H18B H 0.1189(12) 1.0360(9) 0.1821(5) 0.079 Uiso 1 calc R .
C19 C 0.6384(10) 0.7637(9) 0.0631(4) 0.052(3) Uani 1 d . .
H19A H 0.6321(10) 0.8500(9) 0.0592(4) 0.063 Uiso 1 calc R .
H19B H 0.5595(10) 0.7096(9) 0.0396(4) 0.063 Uiso 1 calc R .
C20 C 0.7793(12) 0.7253(11) 0.0389(5) 0.081(4) Uani 1 d . .
H20A H 0.7815(12) 0.7333(11) -0.0004(5) 0.122 Uiso 1 calc R .
H20B H 0.7858(12) 0.6389(11) 0.0412(5) 0.122 Uiso 1 calc R .
H20C H 0.8587(12) 0.7796(11) 0.0610(5) 0.122 Uiso 1 calc R .
C21 C 0.4567(11) 1.0405(8) 0.0995(4) 0.054(3) Uani 1 d . .
H21A H 0.3675(11) 1.0043(8) 0.0773(4) 0.065 Uiso 1 calc R .
H21B H 0.5337(11) 1.0044(8) 0.0785(4) 0.065 Uiso 1 calc R .
C22 C 0.4770(14) 1.1813(9) 0.1019(5) 0.087(4) Uani 1 d . .
H22A H 0.4778(14) 1.1963(9) 0.0636(5) 0.131 Uiso 1 calc R .
H22B H 0.5665(14) 1.2188(9) 0.1225(5) 0.131 Uiso 1 calc R .
H22C H 0.3998(14) 1.2186(9) 0.1212(5) 0.131 Uiso 1 calc R .
O1 O 0.2198(10) 0.9560(9) -0.0164(4) 0.108(2) Uiso 1 d D .
C23 C 0.2127(16) 0.8379(14) -0.0166(6) 0.108(2) Uiso 1 d D .
N5 N 0.1115(13) 0.7601(11) -0.0484(5) 0.108(2) Uiso 1 d D .
C24 C 0.0078(14) 0.7847(12) -0.0850(6) 0.108(2) Uiso 1 d D .
H24A H -0.0514(14) 0.7069(12) -0.1023(6) 0.161 Uiso 1 calc R .
H24B H 0.0525(14) 0.8217(12) -0.1143(6) 0.161 Uiso 1 calc R .
H24C H -0.0502(14) 0.8426(12) -0.0637(6) 0.161 Uiso 1 calc R .
C25 C 0.1053(15) 0.6262(12) -0.0424(6) 0.108(2) Uiso 1 d D .
H25A H 0.0282(15) 0.5751(12) -0.0672(6) 0.161 Uiso 1 calc R .
H25B H 0.0895(15) 0.6213(12) -0.0033(6) 0.161 Uiso 1 calc R .
H25C H 0.1944(15) 0.5957(12) -0.0528(6) 0.161 Uiso 1 calc R .
O2 O 0.4386(22) 0.1970(19) 0.4662(8) 0.275(6) Uiso 1 d D .
C26 C 0.3456(34) 0.0959(25) 0.4702(11) 0.275(6) Uiso 1 d D .
N6 N 0.3245(28) 0.0052(21) 0.4254(11) 0.275(6) Uiso 1 d D .
C27 C 0.3315(30) -0.1177(22) 0.4158(11) 0.275(6) Uiso 1 d D .
H27A H 0.3061(30) -0.1545(22) 0.3760(11) 0.412 Uiso 1 calc R .
H27B H 0.2661(30) -0.1563(22) 0.4392(11) 0.412 Uiso 1 calc R .
H27C H 0.4274(30) -0.1318(22) 0.4252(11) 0.412 Uiso 1 calc R .
C28 C 0.3678(30) 0.0631(23) 0.3724(10) 0.275(6) Uiso 1 d D .
H28A H 0.3520(30) -0.0021(23) 0.3380(10) 0.412 Uiso 1 calc R .
H28B H 0.4673(30) 0.0978(23) 0.3773(10) 0.412 Uiso 1 calc R .
H28C H 0.3105(30) 0.1291(23) 0.3693(10) 0.412 Uiso 1 calc R .

loop_
_atom_type_symbol
_atom_type_description
_atom_type_scat_dispersion_real
_atom_type_scat_dispersion_imag
_atom_type_scat_source
C C 0.0033 0.0016 'International Tables Vol C Tables 4.2.6.8 and 6.1.1.4'
H H 0.0000 0.0000 'International Tables Vol C Tables 4.2.6.8 and 6.1.1.4'
N N 0.0061 0.0033 'International Tables Vol C Tables 4.2.6.8 and 6.1.1.4'
S S 0.1246 0.1234 'International Tables Vol C Tables 4.2.6.8 and 6.1.1.4'
O O 0.0106 0.0060 'International Tables Vol C Tables 4.2.6.8 and 6.1.1.4'
Fe Fe 0.3463 0.8444 'International Tables Vol C Tables 4.2.6.8 and 6.1.1.4'

loop_
_geom_angle_atom_site_label_1
_geom_angle_atom_site_label_2
_geom_angle_atom_site_label_3
_geom_angle
_geom_angle_site_symmetry_1
_geom_angle_site_symmetry_3
_geom_angle_publ_flag
N1 Fe1 N2 89.6(2) . . ?
N1 Fe1 S3 106.5(2) . . ?
N2 Fe1 S3 103.9(2) . . ?
N1 Fe1 S1 81.6(2) . . ?
N2 Fe1 S1 154.4(2) . . ?
S3 Fe1 S1 101.62(9) . . ?
N1 Fe1 S2 153.5(2) . . ?
N2 Fe1 S2 81.2(2) . . ?
S3 Fe1 S2 99.91(9) . . ?
S1 Fe1 S2 96.08(9) . . ?
N1 Fe1 Fe2 104.6(2) . . ?
N2 Fe1 Fe2 154.2(2) . . ?
S3 Fe1 Fe2 51.67(6) . . ?
S1 Fe1 Fe2 51.04(6) . . ?
S2 Fe1 Fe2 93.90(7) . . ?
N1 Fe1 Fe3 155.3(2) . . ?
N2 Fe1 Fe3 105.3(2) . . ?
S3 Fe1 Fe3 51.29(7) . . ?
S1 Fe1 Fe3 91.93(7) . . ?
S2 Fe1 Fe3 50.67(6) . . ?
Fe2 Fe1 Fe3 54.63(4) . . ?
S4 Fe2 S3 114.60(10) . . ?
S4 Fe2 S1 123.51(11) . . ?
S3 Fe2 S1 104.32(9) . . ?
S4 Fe2 S5 104.04(10) . . ?
S3 Fe2 S5 109.56(10) . . ?
S1 Fe2 S5 99.26(10) . . ?
S4 Fe2 Fe3 134.36(9) . . ?
S3 Fe2 Fe3 55.26(7) . . ?
S1 Fe2 Fe3 101.15(8) . . ?
S5 Fe2 Fe3 55.43(7) . . ?
S4 Fe2 Fe4 52.09(8) . . ?
S3 Fe2 Fe4 115.52(8) . . ?
S1 Fe2 Fe4 137.21(8) . . ?
S5 Fe2 Fe4 53.95(7) . . ?
Fe3 Fe2 Fe4 89.69(6) . . ?
S4 Fe2 Fe1 150.95(9) . . ?
S3 Fe2 Fe1 51.31(6) . . ?
S1 Fe2 Fe1 54.16(7) . . ?
S5 Fe2 Fe1 104.82(7) . . ?
Fe3 Fe2 Fe1 63.48(5) . . ?
Fe4 Fe2 Fe1 153.13(7) . . ?
S6 Fe3 S3 118.29(10) . . ?
S6 Fe3 S2 120.22(10) . . ?
S3 Fe3 S2 102.17(9) . . ?
S6 Fe3 S5 103.47(10) . . ?
S3 Fe3 S5 108.69(9) . . ?
S2 Fe3 S5 102.66(9) . . ?
S6 Fe3 Fe2 136.59(8) . . ?
S3 Fe3 Fe2 54.85(7) . . ?
S2 Fe3 Fe2 102.20(8) . . ?
S5 Fe3 Fe2 54.94(7) . . ?
S6 Fe3 Fe5 51.78(7) . . ?
S3 Fe3 Fe5 117.63(7) . . ?
S2 Fe3 Fe5 138.03(8) . . ?
S5 Fe3 Fe5 53.80(7) . . ?
Fe2 Fe3 Fe5 90.97(5) . . ?
S6 Fe3 Fe1 153.32(9) . . ?
S3 Fe3 Fe1 50.60(6) . . ?
S2 Fe3 Fe1 53.70(7) . . ?
S5 Fe3 Fe1 103.19(8) . . ?
Fe2 Fe3 Fe1 61.89(4) . . ?
Fe5 Fe3 Fe1 152.65(6) . . ?
S4 Fe4 S8 115.79(11) . . ?
S4 Fe4 S5 103.93(10) . . ?
S8 Fe4 S5 107.63(10) . . ?
S4 Fe4 S9 121.38(10) . . ?
S8 Fe4 S9 103.44(9) . . ?
S5 Fe4 S9 103.41(10) . . ?
S4 Fe4 Fe5 135.96(8) . . ?
S8 Fe4 Fe5 54.45(7) . . ?
S5 Fe4 Fe5 54.76(7) . . ?
S9 Fe4 Fe5 101.99(8) . . ?
S4 Fe4 Fe2 51.85(7) . . ?
S8 Fe4 Fe2 114.81(8) . . ?
S5 Fe4 Fe2 54.07(7) . . ?
S9 Fe4 Fe2 139.68(9) . . ?
Fe5 Fe4 Fe2 90.67(5) . . ?
S4 Fe4 Fe6 150.53(9) . . ?
S8 Fe4 Fe6 51.01(6) . . ?
S5 Fe4 Fe6 105.35(8) . . ?
S9 Fe4 Fe6 53.88(7) . . ?
Fe5 Fe4 Fe6 62.99(5) . . ?
Fe2 Fe4 Fe6 153.66(6) . . ?
S6 Fe5 S8 113.85(10) . . ?
S6 Fe5 S5 103.46(10) . . ?
S8 Fe5 S5 107.12(10) . . ?
S6 Fe5 S7 125.69(11) . . ?
S8 Fe5 S7 103.44(9) . . ?
S5 Fe5 S7 101.42(10) . . ?
S6 Fe5 Fe4 133.41(9) . . ?
S8 Fe5 Fe4 54.26(7) . . ?
S5 Fe5 Fe4 54.43(7) . . ?
S7 Fe5 Fe4 100.19(8) . . ?
S6 Fe5 Fe3 51.51(7) . . ?
S8 Fe5 Fe3 112.02(8) . . ?
S5 Fe5 Fe3 54.06(7) . . ?
S7 Fe5 Fe3 141.27(8) . . ?
Fe4 Fe5 Fe3 88.61(5) . . ?
S6 Fe5 Fe6 151.55(9) . . ?
S8 Fe5 Fe6 50.49(6) . . ?
S5 Fe5 Fe6 104.15(7) . . ?
S7 Fe5 Fe6 54.16(6) . . ?
Fe4 Fe5 Fe6 61.83(4) . . ?
Fe3 Fe5 Fe6 150.40(6) . . ?
N3 Fe6 N4 90.6(3) . . ?
N3 Fe6 S8 104.4(2) . . ?
N4 Fe6 S8 102.6(2) . . ?
N3 Fe6 S9 154.5(2) . . ?
N4 Fe6 S9 82.0(2) . . ?
S8 Fe6 S9 101.05(9) . . ?
N3 Fe6 S7 82.2(2) . . ?
N4 Fe6 S7 156.8(2) . . ?
S8 Fe6 S7 100.58(9) . . ?
S9 Fe6 S7 95.03(10) . . ?
N3 Fe6 Fe4 153.8(2) . . ?
N4 Fe6 Fe4 103.1(2) . . ?
S8 Fe6 Fe4 51.24(7) . . ?
S9 Fe6 Fe4 51.19(7) . . ?
S7 Fe6 Fe4 92.47(7) . . ?
N3 Fe6 Fe5 103.7(2) . . ?
N4 Fe6 Fe5 152.0(2) . . ?
S8 Fe6 Fe5 50.89(6) . . ?
S9 Fe6 Fe5 93.71(7) . . ?
S7 Fe6 Fe5 50.84(6) . . ?
Fe4 Fe6 Fe5 55.18(4) . . ?
C1 S1 Fe2 101.5(3) . . ?
C1 S1 Fe1 99.6(3) . . ?
Fe2 S1 Fe1 74.79(8) . . ?
C7 S2 Fe3 100.1(3) . . ?
C7 S2 Fe1 99.4(3) . . ?
Fe3 S2 Fe1 75.62(8) . . ?
Fe1 S3 Fe2 77.02(8) . . ?
Fe1 S3 Fe3 78.11(8) . . ?
Fe2 S3 Fe3 69.89(8) . . ?
Fe2 S4 Fe4 76.07(9) . . ?
Fe4 S5 Fe2 71.98(8) . . ?
Fe4 S5 Fe5 70.81(8) . . ?
Fe2 S5 Fe5 111.97(10) . . ?
Fe4 S5 Fe3 109.40(10) . . ?
Fe2 S5 Fe3 69.62(8) . . ?
Fe5 S5 Fe3 72.14(8) . . ?
Fe3 S6 Fe5 76.71(9) . . ?
C12 S7 Fe5 102.6(3) . . ?
C12 S7 Fe6 98.8(3) . . ?
Fe5 S7 Fe6 74.99(8) . . ?
Fe6 S8 Fe4 77.75(8) . . ?
Fe6 S8 Fe5 78.62(8) . . ?
Fe4 S8 Fe5 71.29(8) . . ?
C18 S9 Fe4 101.2(3) . . ?
C18 S9 Fe6 98.7(4) . . ?
Fe4 S9 Fe6 74.92(8) . . ?
C8 N1 C3 112.2(7) . . ?
C8 N1 C2 109.7(7) . . ?
C3 N1 C2 106.6(7) . . ?
C8 N1 Fe1 113.5(5) . . ?
C3 N1 Fe1 110.9(5) . . ?
C2 N1 Fe1 103.3(5) . . ?
C6 N2 C10 110.3(7) . . ?
C6 N2 C5 108.8(7) . . ?
C10 N2 C5 111.7(7) . . ?
C6 N2 Fe1 103.1(5) . . ?
C10 N2 Fe1 112.8(5) . . ?
C5 N2 Fe1 109.6(5) . . ?
C13 N3 C19 110.0(7) . . ?
C13 N3 C14 107.6(7) . . ?
C19 N3 C14 112.0(7) . . ?
C13 N3 Fe6 105.0(5) . . ?
C19 N3 Fe6 111.5(5) . . ?
C14 N3 Fe6 110.3(5) . . ?
C16 N4 C17 108.3(7) . . ?
C16 N4 C21 112.3(7) . . ?
C17 N4 C21 109.5(7) . . ?
C16 N4 Fe6 108.1(5) . . ?
C17 N4 Fe6 103.1(5) . . ?
C21 N4 Fe6 115.0(5) . . ?
C2 C1 S1 112.5(6) . . ?
C1 C2 N1 111.1(7) . . ?
N1 C3 C4 115.4(7) . . ?
C5 C4 C3 115.8(8) . . ?
N2 C5 C4 116.0(8) . . ?
C7 C6 N2 115.8(8) . . ?
C6 C7 S2 112.3(6) . . ?
N1 C8 C9 116.8(8) . . ?
N2 C10 C11 117.6(9) . . ?
C13 C12 S7 112.0(6) . . ?
N3 C13 C12 113.8(7) . . ?
N3 C14 C15 116.0(8) . . ?
C14 C15 C16 116.6(8) . . ?
N4 C16 C15 115.3(8) . . ?
N4 C17 C18 111.6(8) . . ?
C17 C18 S9 112.8(7) . . ?
N3 C19 C20 116.1(8) . . ?
N4 C21 C22 117.1(8) . . ?
O1 C23 N5 118.6(13) . . ?
C23 N5 C24 129.4(12) . . ?
C23 N5 C25 114.6(12) . . ?
C24 N5 C25 116.0(11) . . ?
N6 C26 O2 116.6(22) . . ?
C26 N6 C27 134.3(27) . . ?
C26 N6 C28 107.3(18) . . ?
C27 N6 C28 112.0(21) . . ?

loop_
_geom_bond_atom_site_label_1
_geom_bond_atom_site_label_2
_geom_bond_distance
_geom_bond_site_symmetry_2
_geom_bond_publ_flag
Fe1 N1 2.241(7) . ?
Fe1 N2 2.273(7) . ?
Fe1 S3 2.290(2) . ?
Fe1 S1 2.402(3) . ?
Fe1 S2 2.413(3) . ?
Fe1 Fe2 2.859(2) . ?
Fe1 Fe3 2.901(2) . ?
Fe2 S4 2.196(3) . ?
Fe2 S3 2.302(3) . ?
Fe2 S1 2.304(3) . ?
Fe2 S5 2.308(3) . ?
Fe2 Fe3 2.643(2) . ?
Fe2 Fe4 2.711(2) . ?
Fe3 S6 2.195(3) . ?
Fe3 S3 2.313(3) . ?
Fe3 S2 2.316(2) . ?
Fe3 S5 2.322(3) . ?
Fe3 Fe5 2.729(2) . ?
Fe4 S4 2.203(3) . ?
Fe4 S8 2.293(3) . ?
Fe4 S5 2.305(3) . ?
Fe4 S9 2.319(3) . ?
Fe4 Fe5 2.676(2) . ?
Fe4 Fe6 2.874(2) . ?
Fe5 S6 2.203(3) . ?
Fe5 S8 2.299(2) . ?
Fe5 S5 2.314(3) . ?
Fe5 S7 2.332(3) . ?
Fe5 Fe6 2.904(2) . ?
Fe6 N3 2.222(7) . ?
Fe6 N4 2.260(6) . ?
Fe6 S8 2.286(2) . ?
Fe6 S9 2.404(3) . ?
Fe6 S7 2.438(3) . ?
S1 C1 1.818(9) . ?
S2 C7 1.847(9) . ?
S7 C12 1.827(10) . ?
S9 C18 1.827(10) . ?
N1 C8 1.486(11) . ?
N1 C3 1.483(10) . ?
N1 C2 1.510(10) . ?
N2 C6 1.482(11) . ?
N2 C10 1.481(11) . ?
N2 C5 1.486(11) . ?
N3 C13 1.475(10) . ?
N3 C19 1.490(10) . ?
N3 C14 1.480(10) . ?
N4 C16 1.477(11) . ?
N4 C17 1.479(11) . ?
N4 C21 1.499(10) . ?
C1 C2 1.505(12) . ?
C3 C4 1.526(12) . ?
C4 C5 1.509(12) . ?
C6 C7 1.477(12) . ?
C8 C9 1.535(13) . ?
C10 C11 1.533(13) . ?
C12 C13 1.506(13) . ?
C14 C15 1.499(13) . ?
C15 C16 1.525(13) . ?
C17 C18 1.494(14) . ?
C19 C20 1.533(13) . ?
C21 C22 1.507(12) . ?
O1 C23 1.274(14) . ?
C23 N5 1.300(15) . ?
N5 C24 1.371(14) . ?
N5 C25 1.485(14) . ?
O2 C26 1.34(2) . ?
C26 N6 1.29(2) . ?
N6 C27 1.32(2) . ?
N6 C28 1.57(2) . ?
